data_1562617
loop_
_publ_author_name
'Zibrov, Igor P.'
'Filonenko, Vladimir P.'
'Zakharov, Nikolai D.'
'Werner, Peter'
'Drobot, Dmitrii V.'
'Nikishina, Elena E.'
'Lebedeva, Elena N.'

_publ_section_title
;
 New high pressure rare earth tantalates RExTa2O5+1.5x (RE=La, Eu, Yb)
;
_journal_name_full 'Journal of Solid State Chemistry'
_journal_page_first 240
_journal_page_last 246
_journal_paper_doi 10.1016/j.jssc.2013.03.057
_journal_volume 203
_journal_year 2013
_chemical_formula_structural 'YB0.051 TA2 O5.077 (H2O)0.3'
_chemical_formula_sum 'O8.45 Ta3 Yb0.08'
_chemical_formula_weight 691.36
_chemical_name_common 'Ytterbium Tantalate Hydrate'
_space_group_IT_number 72
_space_group_name_Hall '-I 2 2c'
_space_group_name_H-M_alt 'I b a m'
_symmetry_cell_setting orthorhombic
_symmetry_space_group_name_Hall '-I 2 2c'
_symmetry_space_group_name_H-M 'I b a m'
_cell_angle_alpha 90.0
_cell_angle_beta 90.0
_cell_angle_gamma 90.0
_cell_formula_units_Z 4
_cell_length_a 10.90564(10)
_cell_length_b 7.27511(6)
_cell_length_c 6.85526(5)
_cell_measurement_temperature 298(2)
_cell_volume 543.894(8)
_computing_structure_refinement GSAS
_diffrn_ambient_temperature 298
_diffrn_detector 'imaging plate'
_diffrn_measurement_device_type 'Imaging Plate Guinier Camera 670 (Huber)'
_diffrn_radiation_monochromator 'Primary, curved Ge (111)'
_diffrn_radiation_polarisn_ratio 0.8
_diffrn_radiation_probe x-ray
_diffrn_radiation_type 'Cu K\a~1~'
_diffrn_radiation_wavelength 1.5406
_diffrn_source 'sealed X-ray tube'
_diffrn_source_target Cu
_exptl_absorpt_correction_T_max 1.00000
_exptl_absorpt_correction_T_min 1.00000
_exptl_absorpt_process_details
;   GSAS Absorption/surface roughness correction: function number 0
 No correction is applied.
;
_exptl_crystal_density_diffrn 8.443
_exptl_crystal_density_method 'not measured'
_pd_calc_method 'Rietveld Refinement'
_pd_char_colour grey
_pd_instr_location ' ?'
_pd_meas_2theta_range_inc 0.005
_pd_meas_2theta_range_max 100.495
_pd_meas_2theta_range_min 3.0
_pd_meas_number_of_points 19500
_pd_meas_scan_method fixed
_pd_phase_name 'from C:/GSAS/MyWork/YB907.EXP'
_pd_prep_cool_rate 100
_pd_prep_pressure 7000000
_pd_prep_temperature 1323
_pd_proc_2theta_range_inc 0.005
_pd_proc_2theta_range_max 100.5069
_pd_proc_2theta_range_min 3.0119
_pd_proc_info_datetime 2013-03-02T13:29:31
_pd_proc_info_excluded_regions ' ?'
_pd_proc_ls_background_function
;   GSAS Background function number 1 with 30 terms.
 Shifted Chebyshev function of 1st kind
      1:    696.258     2:   -343.359     3:    187.326     4:   -8.33232    
      5:   -35.5691     6:    23.8337     7:   -9.51029     8:   -8.48609    
      9:    6.11008    10:   0.503807    11:   -1.37741    12:   -11.0886    
     13:   -1.37995    14:   -3.49411    15:   0.936598    16:   -3.38491    
     17:   -3.83203    18:   -8.12169    19:   -5.74720    20:    4.07534    
     21:   -2.75584    22:   -2.81026    23:    7.38373    24:    4.09511    
     25:   -7.38077    26:    9.46410    27:    8.65498    28:    2.47870    
     29:    8.66302    30:    4.90936    
;
_pd_proc_ls_peak_cutoff 0.00200
_pd_proc_ls_profile_function
;
 CW Profile function number 2 with  18 terms
 Profile coefficients for Simpson's rule integration of pseudovoigt function
 C.J. Howard (1982). J. Appl. Cryst.,15,615-620.
 P. Thompson, D.E. Cox & J.B. Hastings (1987). J. Appl. Cryst.,20,79-83.
 #1(GU)   =    0.000 #2(GV)   =   73.464 #3(GW)   =  -14.446
 #4(LX)   =   10.649 #5(LY)   =    0.000 #6(trns) =    1.279
 #7(asym) =   7.8814 #8(shft) =  -0.2806 #9(GP)   =    0.000
 #10(stec)=     0.00 #11(ptec)=    -2.94 #12(sfec)=     0.00
 #13(L11) =    0.000 #14(L22) =    0.000 #15(L33) =    0.000
 #16(L12) =    0.000 #17(L13) =    0.000 #18(L23) =    0.000
 Peak tails are ignored  where the intensity is below 0.0020 times the peak
   Aniso. broadening axis   0.0   0.0   1.0
;
_pd_proc_ls_prof_R_factor 0.0599
_pd_proc_ls_prof_wR_expected 0.0327
_pd_proc_ls_prof_wR_factor 0.0825
_pd_proc_number_of_points 19500
_pd_spec_mounting 'powder on Mylar film'
_pd_spec_mount_mode transmission
_pd_spec_shape flat_sheet
_pd_spec_size_axial 8
_pd_spec_size_equat 0.1
_refine_ls_goodness_of_fit_all 2.53
_refine_ls_matrix_type full
_refine_ls_number_parameters 51
_refine_ls_number_restraints 0
_refine_ls_R_Fsqd_factor 0.06546
_refine_ls_shift/su_max 0.05
_refine_ls_shift/su_mean 0.01
_cod_data_source_file Yb0051Ta2O5077H2O03.cif
_cod_data_source_block YB0.051TA2O5.077(0.3H2O)_publ
_cod_depositor_comments
;
The following automatic conversions were performed:

data item '_geom_angle_publ_flag' value 'N' was changed to 'n' in
accordance with the built-in table derived from the CIF Core
dictionary named 'cif_core.dic' version 2.4.5 last updated on
2014-11-21 (109 times).

data item '_geom_bond_publ_flag' value 'N' was changed to 'n' in
accordance with the built-in table derived from the CIF Core
dictionary named 'cif_core.dic' version 2.4.5 last updated on
2014-11-21 (47 times).

Automatic conversion script
Id: cif_fix_values 8369 2020-08-20 11:38:08Z andrius 
;
_cod_original_cell_volume 543.895(7)
_cod_database_code 1562617
_gsas_exptl_extinct_corr_t_min 1.00000
_gsas_exptl_extinct_corr_t_max 1.00000

loop_
_symmetry_equiv_pos_site_id
_symmetry_equiv_pos_as_xyz
1 +x,+y,+z
2 -x+1/2,+y+1/2,+z
3 +x+1/2,-y+1/2,+z
4 -x,-y,+z
-1 -x,-y,-z
-2 +x+1/2,-y+1/2,-z
-3 -x+1/2,+y+1/2,-z
-4 +x,+y,-z
101 +x+1/2,+y+1/2,+z+1/2
102 -x,+y,+z+1/2
103 +x,-y,+z+1/2
104 -x+1/2,-y+1/2,+z+1/2
-101 -x+1/2,-y+1/2,-z+1/2
-102 +x,-y,-z+1/2
-103 -x,+y,-z+1/2
-104 +x+1/2,+y+1/2,-z+1/2

loop_
_atom_site_type_symbol
_atom_site_label
_atom_site_fract_x
_atom_site_fract_y
_atom_site_fract_z
_atom_site_occupancy
_atom_site_thermal_displace_type
_atom_site_U_iso_or_equiv
_atom_site_symmetry_multiplicity
Ta Ta1 0.22907(6) 0.23265(12) 0.0 1.0 Uiso 0.01328(28) 8
Ta Ta2 0.0 0.0 0.25 1.0 Uiso 0.0175(4) 4
O O1 0.1554(5) 0.2001(8) 0.2924(8) 1.0 Uiso 0.0201(15) 16
O O2 0.1854(7) 0.4960(13) 0.0 1.0 Uiso 0.0201(15) 8
O O3 0.0567(7) 0.1182(11) 0.0 1.0 Uiso 0.0201(15) 8
Yb Yb 0.0 0.5 0.25 0.0770(17) Uiso 0.037 4
O H2O 0.0 0.5 0.25 0.45 Uiso 0.037 4

loop_
_atom_type_symbol
_atom_type_number_in_cell
_atom_type_scat_dispersion_real
_atom_type_scat_dispersion_imag
_atom_type_scat_Cromer_Mann_a1
_atom_type_scat_Cromer_Mann_a2
_atom_type_scat_Cromer_Mann_a3
_atom_type_scat_Cromer_Mann_a4
_atom_type_scat_Cromer_Mann_b1
_atom_type_scat_Cromer_Mann_b2
_atom_type_scat_Cromer_Mann_b3
_atom_type_scat_Cromer_Mann_b4
_atom_type_scat_Cromer_Mann_c
_atom_type_scat_source
Ta 12.0 0.000 0.000 29.2024 1.77333 15.2293 9.37046 14.5135 0.29598 4.76492 63.3644 9.24354 International_Tables_Vol_C
O 33.8 0.000 0.000 3.04850 13.2771 2.28680 5.70110 1.54630 0.32390 0.86700 32.9089 0.25080 International_Tables_Vol_C
Yb 0.308 0.000 0.000 28.6641 1.98890 15.4345 0.25712 15.3087 10.6647 2.98963 100.417 7.56672 International_Tables_Vol_C

loop_
_geom_angle_atom_site_label_1
_geom_angle_atom_site_label_2
_geom_angle_atom_site_label_3
_geom_angle
_geom_angle_site_symmetry_1
_geom_angle_site_symmetry_2
_geom_angle_site_symmetry_3
_geom_angle_publ_flag
O1 Ta1 O1 134.66(27) 1_555 . -4_555 n
O1 Ta1 O1 159.01(17) 1_555 . 104_554 n
O1 Ta1 O1 66.12(22) 1_555 . -101_665 n
O1 Ta1 O2 90.95(17) 1_555 . 1_555 n
O1 Ta1 O2 94.61(16) 1_555 . 2_545 n
O1 Ta1 O3 67.53(14) 1_555 . 1_555 n
O1 Ta1 O1 66.12(22) -4_555 . 104_554 n
O1 Ta1 O1 159.01(17) -4_555 . -101_665 n
O1 Ta1 O2 90.95(17) -4_555 . 1_555 n
O1 Ta1 O2 94.61(16) -4_555 . 2_545 n
O1 Ta1 O3 67.53(14) -4_555 . 1_555 n
O1 Ta1 O1 92.98(29) 104_554 . -101_665 n
O1 Ta1 O2 85.01(21) 104_554 . 1_555 n
O1 Ta1 O2 85.02(21) 104_554 . 2_545 n
O1 Ta1 O3 133.45(14) 104_554 . 1_555 n
O1 Ta1 O2 85.01(21) -101_665 . 1_555 n
O1 Ta1 O2 85.02(21) -101_665 . 2_545 n
O1 Ta1 O3 133.45(14) -101_444 . 1_555 n
O2 Ta1 O2 165.51(21) 1_555 . 2_545 n
O2 Ta1 O3 99.91(32) 1_555 . 1_555 n
O2 Ta1 O3 94.58(35) 2_545 . 1_555 n
O1 Ta2 O1 165.19(28) 1_555 . 4_555 n
O1 Ta2 O1 82.42(29) 1_555 . -102_665 n
O1 Ta2 O1 99.50(29) 1_555 . -103_665 n
O1 Ta2 O3 66.62(22) 1_555 . 1_555 n
O1 Ta2 O3 128.03(23) 1_555 . 4_555 n
O1 Ta2 O3 81.10(26) 1_555 . 102_334 n
O1 Ta2 O3 86.30(27) 1_555 . 103_334 n
O1 Ta2 O1 99.50(29) 4_555 . -102_665 n
O1 Ta2 O1 82.42(29) 4_555 . -103_665 n
O1 Ta2 O3 128.03(23) 4_555 . 1_555 n
O1 Ta2 O3 66.62(22) 4_555 . 4_555 n
O1 Ta2 O3 86.30(27) 4_555 . 102_334 n
O1 Ta2 O3 81.10(26) 4_555 . 103_334 n
O1 Ta2 O1 165.19(28) -102_665 . -103_665 n
O1 Ta2 O3 86.30(27) -102_444 . 1_555 n
O1 Ta2 O3 81.10(26) -102_444 . 4_555 n
O1 Ta2 O3 128.03(23) -102_444 . 102_334 n
O1 Ta2 O3 66.62(22) -102_444 . 103_334 n
O1 Ta2 O3 81.10(26) -103_444 . 1_555 n
O1 Ta2 O3 86.30(27) -103_444 . 4_555 n
O1 Ta2 O3 66.62(22) -103_444 . 102_334 n
O1 Ta2 O3 128.03(23) -103_444 . 103_334 n
O3 Ta2 O3 63.4(4) 1_555 . 4_555 n
O3 Ta2 O3 129.5(4) 1_555 . 102_334 n
O3 Ta2 O3 144.3(4) 1_555 . 103_334 n
O3 Ta2 O3 144.3(4) 4_555 . 102_334 n
O3 Ta2 O3 129.5(4) 4_555 . 103_334 n
O3 Ta2 O3 63.4(4) 102_334 . 103_334 n
Ta1 O1 Ta1 113.88(22) 1_555 . 104_555 n
Ta1 O1 Ta2 103.28(23) 1_555 . 1_555 n
Ta1 O1 Yb 92.50(19) 1_555 . 1_555 n
Ta1 O1 Ta2 137.50(27) 104_555 . 1_555 n
Ta1 O1 Yb 105.76(24) 104_555 . 1_555 n
Ta2 O1 Yb 92.00(17) 1_555 . 1_555 n
Ta1 O2 Ta1 137.6(4) 1_555 . 2_555 n
Ta1 O2 Yb 101.23(30) 1_555 . 1_555 n
Ta1 O2 Yb 101.23(30) 1_555 . -1_565 n
Ta1 O2 Yb 110.73(31) 2_555 . 1_555 n
Ta1 O2 Yb 110.73(31) 2_555 . -1_565 n
Yb O2 Yb 80.58(22) 1_555 . -1_565 n
Ta1 O3 Ta2 116.95(22) 1_555 . 1_555 n
Ta1 O3 Ta2 116.95(22) 1_555 . -1_555 n
Ta2 O3 Ta2 116.6(4) 1_555 . -1_555 n
O1 Yb O1 168.00(23) 1_555 . 4_565 n
O1 Yb O1 104.80(20) 1_555 . -102_675 n
O1 Yb O1 76.49(20) 1_555 . -103_665 n
O1 Yb O2 66.02(21) 1_555 . 1_555 n
O1 Yb O2 122.79(23) 1_555 . 4_565 n
O1 Yb O2 112.91(22) 1_555 . 102_555 n
O1 Yb O2 58.37(22) 1_555 . 103_565 n
O1 Yb Yb 96.00(11) 1_555 . -1_565 n
O1 Yb Yb 84.00(11) 1_555 . -1_566 n
O1 Yb O1 76.49(20) 4_565 . -102_675 n
O1 Yb O1 104.80(20) 4_565 . -103_665 n
O1 Yb O2 122.79(23) 4_565 . 1_555 n
O1 Yb O2 66.02(21) 4_565 . 4_565 n
O1 Yb O2 58.37(22) 4_565 . 102_555 n
O1 Yb O2 112.91(22) 4_565 . 103_565 n
O1 Yb Yb 96.00(11) 4_565 . -1_565 n
O1 Yb Yb 84.00(11) 4_565 . -1_566 n
O1 Yb O1 168.00(23) -102_675 . -103_665 n
O1 Yb O2 58.37(22) -102_675 . 1_555 n
O1 Yb O2 112.91(22) -102_675 . 4_565 n
O1 Yb O2 122.79(23) -102_675 . 102_555 n
O1 Yb O2 66.02(21) -102_675 . 103_565 n
O1 Yb Yb 84.00(11) -102_454 . -1_565 n
O1 Yb Yb 96.00(11) -102_454 . -1_566 n
O1 Yb O2 112.91(22) -103_665 . 1_555 n
O1 Yb O2 58.37(22) -103_665 . 4_565 n
O1 Yb O2 66.02(21) -103_665 . 102_555 n
O1 Yb O2 122.79(23) -103_665 . 103_565 n
O1 Yb Yb 84.00(11) -103_444 . -1_565 n
O1 Yb Yb 96.00(11) -103_444 . -1_566 n
O2 Yb O2 99.42(22) 1_555 . 4_565 n
O2 Yb O2 178.8(4) 1_555 . 102_555 n
O2 Yb O2 80.59(22) 1_555 . 103_565 n
O2 Yb Yb 49.71(11) 1_555 . -1_565 n
O2 Yb Yb 130.29(11) 1_555 . -1_566 n
O2 Yb O2 80.59(22) 4_565 . 102_555 n
O2 Yb O2 178.8(4) 4_565 . 103_565 n
O2 Yb Yb 49.71(11) 4_565 . -1_565 n
O2 Yb Yb 130.29(11) 4_565 . -1_566 n
O2 Yb O2 99.42(22) 102_555 . 103_565 n
O2 Yb Yb 130.29(11) 102_334 . -1_565 n
O2 Yb Yb 49.71(11) 102_334 . -1_566 n
O2 Yb Yb 130.29(11) 103_344 . -1_565 n
O2 Yb Yb 49.71(11) 103_344 . -1_566 n
Yb Yb Yb 180.0 -1_565 . -1_566 n

loop_
_geom_bond_atom_site_label_1
_geom_bond_atom_site_label_2
_geom_bond_distance
_geom_bond_site_symmetry_1
_geom_bond_site_symmetry_2
_geom_bond_publ_flag
Ta1 O1 2.172(5) . 1_555 n
Ta1 O1 2.172(5) . -4_555 n
Ta1 O1 1.963(5) . 104_554 n
Ta1 O1 1.963(5) . -101_444 n
Ta1 O2 1.975(10) . 1_555 n
Ta1 O2 1.958(9) . 2_545 n
Ta1 O3 2.056(7) . 1_555 n
Ta1 Yb 3.6001(7) . 1_555 n
Ta1 Yb 3.6001(7) . -1_565 n
Ta2 O1 2.253(5) . 1_555 n
Ta2 O1 2.253(5) . 4_555 n
Ta2 O1 2.253(5) . -102_444 n
Ta2 O1 2.253(5) . -103_444 n
Ta2 O3 2.014(4) . 1_555 n
Ta2 O3 2.014(4) . 4_555 n
Ta2 O3 2.014(4) . 102_555 n
Ta2 O3 2.014(4) . 103_555 n
Ta2 Yb 3.637560(30) . 1_545 n
Ta2 Yb 3.637560(30) . 1_555 n
O1 Ta1 2.172(5) . 1_555 n
O1 Ta1 1.963(5) . 104_555 n
O1 Ta2 2.253(5) . 1_555 n
O1 Yb 2.778(6) . 1_555 n
O2 Ta1 1.975(10) . 1_555 n
O2 Ta1 1.958(9) . 2_555 n
O2 Yb 2.650(6) . 1_555 n
O2 Yb 2.650(6) . -1_565 n
O3 Ta1 2.056(7) . 1_555 n
O3 Ta2 2.014(4) . 1_555 n
O3 Ta2 2.014(4) . -1_555 n
O3 O3 2.118(14) . 4_555 n
Yb Ta1 3.6001(7) . 1_555 n
Yb Ta1 3.6001(7) . 4_565 n
Yb Ta1 3.6001(7) . 102_555 n
Yb Ta1 3.6001(7) . 103_565 n
Yb Ta2 3.637560(30) . 1_555 n
Yb Ta2 3.637560(30) . 1_565 n
Yb O1 2.778(6) . 1_555 n
Yb O1 2.778(6) . 4_565 n
Yb O1 2.778(6) . -102_454 n
Yb O1 2.778(6) . -103_444 n
Yb O2 2.650(6) . 1_555 n
Yb O2 2.650(6) . 4_565 n
Yb O2 2.650(6) . 102_555 n
Yb O2 2.650(6) . 103_565 n
Yb Yb 3.427630(30) . -1_565 n
Yb Yb 3.427630(30) . -1_566 n
